data_7710378
loop_
_publ_author_name
'Gregoli\'nski, Janusz'
'\'Slepokura, Katarzyna'
'K\/lak, Julia'
'Witwicki, Maciej'

_publ_section_title
;
 Multinuclear Ni(II) and Cu(II) complexes of meso 6+6 macrocyclic amine
 derived from trans-1,2-diaminocyclopentane and 2,6-diformylpyridine
;
_journal_name_full 'Dalton Transactions'
_journal_paper_doi 10.1039/D2DT01329K
_journal_year 2022
_chemical_formula_moiety 'Cu6 (C72 H102 N18) Cl8], 4Cl, 19(H2 O)'
_chemical_formula_sum 'C72 H140 Cl12 Cu6 N18 O19'
_chemical_formula_weight 2368.65
_space_group_crystal_system triclinic
_space_group_IT_number 2
_space_group_name_Hall '-P 1'
_space_group_name_H-M_alt 'P -1'
_atom_sites_solution_hydrogens geom
_atom_sites_solution_primary dual
_atom_sites_solution_secondary difmap
_audit_creation_method SHELXL-2014/7
_audit_update_record
;
2022-04-25 deposited with the CCDC.	2022-05-30 downloaded from the CCDC.
;
_cell_angle_alpha 74.04(2)
_cell_angle_beta 70.91(2)
_cell_angle_gamma 76.91(2)
_cell_formula_units_Z 1
_cell_length_a 13.566(3)
_cell_length_b 14.710(3)
_cell_length_c 16.733(4)
_cell_measurement_reflns_used 4015
_cell_measurement_temperature 100(2)
_cell_measurement_theta_max 25.52
_cell_measurement_theta_min 1.76
_cell_volume 2999.4(12)
_computing_cell_refinement 'CrysAlisPro 1.171.38.46 (Rigaku OD, 2015)'
_computing_data_collection 'CrysAlisPro 1.171.38.46 (Rigaku OD, 2015)'
_computing_data_reduction 'CrysAlisPro 1.171.38.46 (Rigaku OD, 2015)'
_computing_structure_refinement 'SHELXL-2014/7 (Sheldrick, 2015)'
_computing_structure_solution 'SHELXT-2014/7 (Sheldrick, 2015)'
_diffrn_ambient_temperature 100(2)
_diffrn_detector 'CCD plate'
_diffrn_detector_area_resol_mean 10.3456
_diffrn_detector_type Ruby
_diffrn_measured_fraction_theta_full 0.986
_diffrn_measured_fraction_theta_max 0.985
_diffrn_measurement_device 'four-circle diffractometer'
_diffrn_measurement_device_type 'Agilent Technologies, Xcalibur, Ruby'
_diffrn_measurement_method 'omega scan'
_diffrn_radiation_monochromator graphite
_diffrn_radiation_probe x-ray
_diffrn_radiation_type MoK\a
_diffrn_radiation_wavelength 0.71073
_diffrn_reflns_av_R_equivalents 0.0594
_diffrn_reflns_av_unetI/netI 0.1642
_diffrn_reflns_Laue_measured_fraction_full 0.986
_diffrn_reflns_Laue_measured_fraction_max 0.985
_diffrn_reflns_limit_h_max 16
_diffrn_reflns_limit_h_min -14
_diffrn_reflns_limit_k_max 18
_diffrn_reflns_limit_k_min -17
_diffrn_reflns_limit_l_max 20
_diffrn_reflns_limit_l_min -20
_diffrn_reflns_number 20914
_diffrn_reflns_point_group_measured_fraction_full 0.986
_diffrn_reflns_point_group_measured_fraction_max 0.985
_diffrn_reflns_theta_full 25.242
_diffrn_reflns_theta_max 25.999
_diffrn_reflns_theta_min 1.456
_exptl_absorpt_coefficient_mu 1.370
_exptl_absorpt_correction_T_max 0.945
_exptl_absorpt_correction_T_min 0.873
_exptl_absorpt_correction_type analytical
_exptl_absorpt_process_details
;
CrysAlisPro 1.171.38.46 (Rigaku Oxford Diffraction, 2015)
Analytical numeric absorption correction using a multifaceted crystal
			model based on expressions derived by R.C. Clark & J.S. Reid.
(Clark, R. C. & Reid, J. S. (1995). Acta Cryst. A51, 887-897)
Empirical absorption correction using spherical harmonics,
 implemented in SCALE3 ABSPACK scaling algorithm.
;
_exptl_crystal_colour blue
_exptl_crystal_density_diffrn 1.311
_exptl_crystal_description block
_exptl_crystal_F_000 1228
_exptl_crystal_size_max 0.14
_exptl_crystal_size_mid 0.05
_exptl_crystal_size_min 0.04
_refine_diff_density_max 0.853
_refine_diff_density_min -0.581
_refine_diff_density_rms 0.147
_refine_ls_extinction_method none
_refine_ls_goodness_of_fit_ref 0.968
_refine_ls_hydrogen_treatment constr
_refine_ls_matrix_type full
_refine_ls_number_parameters 637
_refine_ls_number_reflns 11619
_refine_ls_number_restraints 1
_refine_ls_restrained_S_all 0.968
_refine_ls_R_factor_all 0.1587
_refine_ls_R_factor_gt 0.0764
_refine_ls_shift/su_max 0.000
_refine_ls_shift/su_mean 0.000
_refine_ls_structure_factor_coef Fsqd
_refine_ls_weighting_details 'w=1/[\s^2^(Fo^2^)+(0.1042P)^2^] where P=(Fo^2^+2Fc^2^)/3'
_refine_ls_weighting_scheme calc
_refine_ls_wR_factor_gt 0.1926
_refine_ls_wR_factor_ref 0.2235
_reflns_Friedel_coverage 0.000
_reflns_number_gt 6114
_reflns_number_total 11619
_reflns_threshold_expression 'I > 2\s(I)'
_cod_data_source_file d2dt01329k2.cif
_cod_data_source_block 4'_tujgreab
_cod_original_cell_volume 2999.4(13)
_cod_database_code 7710378
_shelx_shelxl_version_number 2014/7
_shelx_space_group_comment
;
The symmetry employed for this shelxl refinement is uniquely defined
by the following loop, which should always be used as a source of
symmetry information in preference to the above space-group names.
They are only intended as comments.
;
_shelx_estimated_absorpt_t_min 0.831
_shelx_estimated_absorpt_t_max 0.947

loop_
_space_group_symop_operation_xyz
'x, y, z'
'-x, -y, -z'

loop_
_atom_site_label
_atom_site_type_symbol
_atom_site_fract_x
_atom_site_fract_y
_atom_site_fract_z
_atom_site_U_iso_or_equiv
_atom_site_adp_type
_atom_site_occupancy
_atom_site_site_symmetry_order
_atom_site_calc_flag
_atom_site_refinement_flags_posn
_atom_site_refinement_flags_adp
_atom_site_refinement_flags_occupancy
_atom_site_disorder_assembly
_atom_site_disorder_group
Cu1 Cu 0.87661(7) 0.23352(6) 0.31390(5) 0.0259(2) Uani 1 1 d . . . . .
Cu2 Cu 0.61828(7) 0.52268(6) 0.61613(5) 0.0265(2) Uani 1 1 d . . . . .
Cu3 Cu 0.23008(7) 0.67171(7) 0.84194(5) 0.0285(3) Uani 1 1 d . . . . .
Cl1 Cl 0.88927(15) 0.37959(13) 0.22692(11) 0.0276(4) Uani 1 1 d . . . . .
Cl2 Cl 0.58297(19) 0.38316(15) 0.70544(14) 0.0510(6) Uani 1 1 d . . . . .
Cl3 Cl 0.44114(15) 0.59888(16) 0.59409(12) 0.0385(5) Uani 1 1 d . . . . .
Cl4 Cl 0.27730(15) 0.79781(13) 0.73535(12) 0.0313(5) Uani 1 1 d . . . . .
N1 N 0.9997(5) 0.1573(4) 0.2394(4) 0.0316(15) Uani 1 1 d . . . . .
H1 H 1.0615 0.1692 0.2531 0.038 Uiso 1 1 calc R U . . .
N2 N 0.8776(5) 0.1126(4) 0.3969(4) 0.0260(14) Uani 1 1 d . . . . .
N3 N 0.7850(5) 0.2845(4) 0.4224(3) 0.0257(14) Uani 1 1 d . . . . .
H3 H 0.7219 0.3274 0.4076 0.031 Uiso 1 1 calc R U . . .
N4 N 0.6918(5) 0.4681(4) 0.5049(3) 0.0261(14) Uani 1 1 d . . . . .
H4 H 0.6395 0.4366 0.4958 0.031 Uiso 1 1 calc R U . . .
N5 N 0.6822(5) 0.6337(4) 0.5405(4) 0.0265(14) Uani 1 1 d . . . . .
N6 N 0.6181(5) 0.5935(4) 0.7085(4) 0.0275(15) Uani 1 1 d . . . . .
H6 H 0.6934 0.5747 0.7095 0.033 Uiso 1 1 calc R U . . .
N7 N 0.3692(5) 0.5838(4) 0.8058(3) 0.0235(14) Uani 1 1 d . . . . .
H7 H 0.3893 0.5904 0.7416 0.028 Uiso 1 1 calc R U . . .
N8 N 0.2014(5) 0.5639(5) 0.9384(3) 0.0295(15) Uani 1 1 d . . . . .
N9 N 0.1153(5) 0.7422(5) 0.9281(4) 0.0347(16) Uani 1 1 d . . . . .
H9 H 0.1570 0.7642 0.9567 0.042 Uiso 1 1 calc R U . . .
C1 C 1.1075(9) 0.0653(9) 0.0584(7) 0.083(4) Uani 1 1 d . . . . .
H1A H 1.1661 0.0508 0.0076 0.100 Uiso 1 1 calc R U . . .
H1B H 1.0934 0.0042 0.1004 0.100 Uiso 1 1 calc R U . . .
C2 C 1.1375(7) 0.1294(6) 0.0991(5) 0.043(2) Uani 1 1 d . . . . .
H2A H 1.1840 0.1733 0.0548 0.051 Uiso 1 1 calc R U . . .
H2B H 1.1742 0.0917 0.1427 0.051 Uiso 1 1 calc R U . . .
C3 C 1.0311(6) 0.1856(6) 0.1423(4) 0.0312(18) Uani 1 1 d . . . . .
H3A H 1.0370 0.2553 0.1244 0.037 Uiso 1 1 calc R U . . .
C4 C 0.9997(7) 0.0528(5) 0.2770(5) 0.036(2) Uani 1 1 d . . . . .
H4A H 1.0733 0.0198 0.2695 0.043 Uiso 1 1 calc R U . . .
H4B H 0.9662 0.0260 0.2460 0.043 Uiso 1 1 calc R U . . .
C5 C 0.9407(6) 0.0356(5) 0.3718(5) 0.0309(18) Uani 1 1 d . . . . .
C6 C 0.9458(6) -0.0505(5) 0.4287(5) 0.0325(19) Uani 1 1 d . . . . .
H6A H 0.9904 -0.1055 0.4109 0.039 Uiso 1 1 calc R U . . .
C7 C 0.8842(6) -0.0550(6) 0.5129(5) 0.035(2) Uani 1 1 d . . . . .
H7A H 0.8876 -0.1138 0.5542 0.042 Uiso 1 1 calc R U . . .
C8 C 0.8171(6) 0.0250(6) 0.5388(5) 0.0333(19) Uani 1 1 d . . . . .
H8 H 0.7730 0.0206 0.5966 0.040 Uiso 1 1 calc R U . . .
C9 C 0.8159(6) 0.1104(5) 0.4789(5) 0.0268(17) Uani 1 1 d . . . . .
C10 C 0.7466(6) 0.2030(5) 0.4927(4) 0.0305(18) Uani 1 1 d . . . . .
H10A H 0.6738 0.1991 0.4950 0.037 Uiso 1 1 calc R U . . .
H10B H 0.7449 0.2140 0.5489 0.037 Uiso 1 1 calc R U . . .
C11 C 0.8434(6) 0.3429(5) 0.4448(4) 0.0280(18) Uani 1 1 d . . . . .
H11 H 0.8683 0.3928 0.3917 0.034 Uiso 1 1 calc R U . . .
C12 C 0.9417(6) 0.2854(5) 0.4721(5) 0.0333(19) Uani 1 1 d . . . . .
H12A H 1.0023 0.2760 0.4210 0.040 Uiso 1 1 calc R U . . .
H12B H 0.9273 0.2222 0.5099 0.040 Uiso 1 1 calc R U . . .
C13 C 0.9632(7) 0.3505(6) 0.5227(5) 0.040(2) Uani 1 1 d . . . . .
H13A H 0.9703 0.3128 0.5800 0.048 Uiso 1 1 calc R U . . .
H13B H 1.0294 0.3771 0.4898 0.048 Uiso 1 1 calc R U . . .
C14 C 0.8699(6) 0.4313(6) 0.5339(5) 0.036(2) Uani 1 1 d . . . . .
H14A H 0.8878 0.4912 0.4915 0.044 Uiso 1 1 calc R U . . .
H14B H 0.8481 0.4431 0.5932 0.044 Uiso 1 1 calc R U . . .
C15 C 0.7819(6) 0.3943(5) 0.5176(5) 0.0308(18) Uani 1 1 d . . . . .
H15 H 0.7545 0.3446 0.5700 0.037 Uiso 1 1 calc R U . . .
C16 C 0.7183(7) 0.5489(5) 0.4287(4) 0.0333(19) Uani 1 1 d . . . . .
H16A H 0.6623 0.5665 0.3989 0.040 Uiso 1 1 calc R U . . .
H16B H 0.7855 0.5283 0.3872 0.040 Uiso 1 1 calc R U . . .
C17 C 0.7288(6) 0.6351(5) 0.4564(4) 0.0280(18) Uani 1 1 d . . . . .
C18 C 0.7764(7) 0.7121(6) 0.4029(5) 0.040(2) Uani 1 1 d . . . . .
H18 H 0.8105 0.7134 0.3432 0.048 Uiso 1 1 calc R U . . .
C19 C 0.7730(7) 0.7870(6) 0.4384(5) 0.044(2) Uani 1 1 d . . . . .
H19 H 0.8053 0.8408 0.4024 0.053 Uiso 1 1 calc R U . . .
C20 C 0.7241(7) 0.7859(6) 0.5248(5) 0.041(2) Uani 1 1 d . . . . .
H20 H 0.7227 0.8379 0.5487 0.050 Uiso 1 1 calc R U . . .
C21 C 0.6771(6) 0.7073(5) 0.5757(5) 0.0322(19) Uani 1 1 d . . . . .
C22 C 0.6165(7) 0.6943(6) 0.6689(5) 0.041(2) Uani 1 1 d . . . . .
H22A H 0.6480 0.7243 0.6991 0.050 Uiso 1 1 calc R U . . .
H22B H 0.5427 0.7261 0.6746 0.050 Uiso 1 1 calc R U . . .
C23 C 0.5634(6) 0.5666(5) 0.8020(4) 0.0273(18) Uani 1 1 d . . . . .
H23 H 0.5630 0.4960 0.8186 0.033 Uiso 1 1 calc R U . . .
C24 C 0.6172(6) 0.5939(6) 0.8605(5) 0.037(2) Uani 1 1 d . . . . .
H24A H 0.6557 0.5360 0.8902 0.044 Uiso 1 1 calc R U . . .
H24B H 0.6677 0.6387 0.8250 0.044 Uiso 1 1 calc R U . . .
C25 C 0.5277(6) 0.6413(6) 0.9267(5) 0.042(2) Uani 1 1 d . . . . .
H25A H 0.5377 0.6178 0.9853 0.051 Uiso 1 1 calc R U . . .
H25B H 0.5241 0.7117 0.9104 0.051 Uiso 1 1 calc R U . . .
C26 C 0.4282(6) 0.6122(6) 0.9237(4) 0.0337(19) Uani 1 1 d . . . . .
H26A H 0.3646 0.6571 0.9453 0.040 Uiso 1 1 calc R U . . .
H26B H 0.4192 0.5465 0.9582 0.040 Uiso 1 1 calc R U . . .
C27 C 0.4496(6) 0.6176(5) 0.8268(4) 0.0280(18) Uani 1 1 d . . . . .
H27 H 0.4501 0.6865 0.7967 0.034 Uiso 1 1 calc R U . . .
C28 C 0.3515(6) 0.4829(5) 0.8489(4) 0.0318(19) Uani 1 1 d . . . . .
H28A H 0.4172 0.4448 0.8612 0.038 Uiso 1 1 calc R U . . .
H28B H 0.3331 0.4542 0.8097 0.038 Uiso 1 1 calc R U . . .
C29 C 0.2640(6) 0.4803(6) 0.9320(4) 0.0275(18) Uani 1 1 d . . . . .
C30 C 0.2446(6) 0.4018(6) 0.9990(5) 0.0324(19) Uani 1 1 d . . . . .
H30 H 0.2880 0.3418 0.9948 0.039 Uiso 1 1 calc R U . . .
C31 C 0.1619(7) 0.4106(7) 1.0724(5) 0.043(2) Uani 1 1 d . . . . .
H31 H 0.1499 0.3571 1.1197 0.051 Uiso 1 1 calc R U . . .
C32 C 0.0959(7) 0.4978(7) 1.0772(5) 0.043(2) Uani 1 1 d . . . . .
H32 H 0.0376 0.5047 1.1266 0.051 Uiso 1 1 calc R U . . .
C33 C 0.1184(6) 0.5747(6) 1.0066(5) 0.033(2) Uani 1 1 d . . . . .
C34 C 0.0562(7) 0.6719(6) 1.0005(5) 0.043(2) Uani 1 1 d . . . . .
H34A H 0.0404 0.6919 1.0558 0.051 Uiso 1 1 calc R U . . .
H34B H -0.0116 0.6708 0.9906 0.051 Uiso 1 1 calc R U . . .
C35 C 0.0494(6) 0.8323(6) 0.8972(5) 0.0342(19) Uani 1 1 d . . . . .
H35 H 0.0974 0.8746 0.8509 0.041 Uiso 1 1 calc R U . . .
C36 C -0.0152(7) 0.8885(7) 0.9682(6) 0.051(2) Uani 1 1 d . . . . .
H36A H -0.0337 0.8447 1.0258 0.061 Uiso 1 1 calc R U . . .
H36B H 0.0247 0.9359 0.9706 0.061 Uiso 1 1 calc R U . . .
Cl5 Cl 1.18870(18) 0.21764(17) 0.27633(13) 0.0495(6) Uani 1 1 d . . . . .
Cl6 Cl 0.8247(7) 0.1630(6) 0.6874(5) 0.073(3) Uani 0.371(7) 1 d . . P A 1
Cl7 Cl 0.8435(7) 0.5790(7) 0.6829(6) 0.065(4) Uani 0.301(7) 1 d . . P B 1
Cl8 Cl 1.0054(7) 0.8163(7) 0.2285(5) 0.064(3) Uani 0.329(8) 1 d . . P C 1
O6W O 0.7354(12) 0.1366(11) 0.7525(9) 0.107(5) Uiso 0.629(7) 1 d . . P A 2
O7W O 0.9203(11) 0.5107(10) 0.7046(8) 0.107(4) Uiso 0.699(7) 1 d . . P B 2
O8W O 1.0480(9) 0.7521(9) 0.2128(6) 0.063(3) Uiso 0.671(8) 1 d . . P C 2
O1W O 0.8773(14) 0.9184(12) 0.2156(10) 0.094(5) Uiso 0.5 1 d . . P D 3
O2W O 0.8306(10) 0.6577(8) 0.1829(7) 0.039(3) Uiso 0.5 1 d . . P E 3
O3W O 0.9968(18) 0.5839(17) 0.2801(14) 0.047(6) Uiso 0.25 1 d . . P F 3
O4W O 0.909(2) 0.648(2) 0.2080(17) 0.068(8) Uiso 0.25 1 d . . P E 3
O5W O 0.8553(15) 0.7873(13) 0.1888(11) 0.027(4) Uiso 0.25 1 d . . P G 3
O9W O 0.775(3) 0.709(3) 0.167(2) 0.098(11) Uiso 0.25 1 d . . P E 3
O10W O 0.705(3) 0.764(2) 0.117(2) 0.095(10) Uiso 0.25 1 d . . P E 3
O11W O 0.667(3) 0.727(2) 0.2540(19) 0.083(9) Uiso 0.25 1 d . . P E 3
O12W O 0.570(3) 0.733(3) 0.300(2) 0.104(11) Uiso 0.25 1 d . . P E 3
O13W O 0.5282(13) 0.7921(12) 0.3573(10) 0.087(5) Uiso 0.5 1 d . . P E 3
O14W O 0.563(5) 0.070(4) 0.635(3) 0.072(16) Uiso 0.125 1 d . . P H 3
O15W O 0.555(6) 0.034(5) 0.529(5) 0.09(2) Uiso 0.125 1 d . . P H 3
O16W O 0.513(6) -0.016(5) 0.572(5) 0.078(18) Uiso 0.125 1 d . . P H 3
O17W O 0.480(4) -0.061(4) 0.630(4) 0.064(15) Uiso 0.125 1 d . . P H 3
O18W O 0.462(5) 0.069(5) 0.591(4) 0.083(18) Uiso 0.125 1 d . . P H 3
O19W O 0.416(2) 0.196(2) 0.9708(17) 0.060(7) Uiso 0.25 1 d . . P I 3
O20W O 0.424(4) 0.132(4) 0.948(3) 0.151(17) Uiso 0.25 1 d . . P I 3
O21W O 0.423(5) 0.178(5) 0.892(4) 0.083(19) Uiso 0.125 1 d . . P I 3
O22W O 0.564(3) 0.912(3) 0.799(2) 0.105(11) Uiso 0.25 1 d . . P J 3
O23W O 0.622(5) 0.930(4) 0.713(4) 0.071(16) Uiso 0.125 1 d . . P J 3
O24W O 0.6151(16) 0.8766(14) 0.8543(12) 0.034(5) Uiso 0.25 1 d . . P J 3
O25W O 0.284(3) 0.850(2) 0.947(2) 0.086(9) Uiso 0.25 1 d . . P K 3
O26W O 0.318(4) 0.849(3) 1.000(3) 0.049(12) Uiso 0.125 1 d . . P K 3
O27W O 0.2296(14) 0.7948(13) 1.0245(12) 0.058(5) Uiso 0.375 1 d . . P K 3
O28W O 0.1996(19) 0.7492(18) 1.0757(16) 0.050(6) Uiso 0.25 1 d . . P K 3
O29W O 0.247(3) 0.658(2) 1.158(2) 0.098(10) Uiso 0.25 1 d . . P K 3
O30W O 0.396(3) 0.696(2) 1.109(2) 0.092(10) Uiso 0.25 1 d . . P L 3
O31W O 0.2079(14) 1.0517(12) 0.8047(10) 0.091(5) Uiso 0.5 1 d . . P M 3
O32W O 0.5000 1.0000 0.5000 0.117(19) Uiso 0.25 2 d S . P N 3
O33W O 0.567(3) 1.047(3) 0.450(3) 0.125(13) Uiso 0.25 1 d . . P N 3

loop_
_atom_site_aniso_label
_atom_site_aniso_U_11
_atom_site_aniso_U_22
_atom_site_aniso_U_33
_atom_site_aniso_U_23
_atom_site_aniso_U_13
_atom_site_aniso_U_12
Cu1 0.0305(6) 0.0216(5) 0.0276(5) -0.0066(4) -0.0067(4) -0.0085(4)
Cu2 0.0305(6) 0.0233(5) 0.0282(5) -0.0055(4) -0.0085(4) -0.0090(4)
Cu3 0.0295(6) 0.0334(6) 0.0245(5) -0.0051(4) -0.0058(4) -0.0131(4)
Cl1 0.0339(11) 0.0247(10) 0.0277(9) -0.0035(8) -0.0093(8) -0.0134(8)
Cl2 0.0652(16) 0.0286(12) 0.0445(12) -0.0046(10) 0.0077(11) -0.0171(11)
Cl3 0.0268(12) 0.0589(14) 0.0403(11) -0.0265(10) -0.0145(9) -0.0002(10)
Cl4 0.0329(12) 0.0293(11) 0.0351(10) -0.0028(8) -0.0102(9) -0.0154(9)
N1 0.043(4) 0.023(4) 0.034(4) -0.006(3) -0.015(3) -0.010(3)
N2 0.027(4) 0.021(4) 0.033(3) -0.002(3) -0.014(3) -0.006(3)
N3 0.026(4) 0.023(4) 0.026(3) -0.004(3) -0.006(3) -0.006(3)
N4 0.028(4) 0.026(4) 0.030(3) -0.008(3) -0.015(3) -0.002(3)
N5 0.031(4) 0.027(4) 0.024(3) -0.007(3) -0.008(3) -0.008(3)
N6 0.024(4) 0.032(4) 0.031(3) -0.007(3) -0.011(3) -0.011(3)
N7 0.027(4) 0.025(4) 0.021(3) -0.002(3) -0.008(3) -0.011(3)
N8 0.030(4) 0.043(4) 0.017(3) -0.006(3) -0.002(3) -0.017(3)
N9 0.035(4) 0.049(5) 0.026(3) -0.018(3) -0.003(3) -0.014(3)
C1 0.065(8) 0.120(11) 0.078(8) -0.076(8) -0.014(7) 0.016(7)
C2 0.034(5) 0.049(6) 0.046(5) -0.020(4) -0.004(4) -0.008(4)
C3 0.035(5) 0.032(5) 0.026(4) -0.010(3) -0.002(4) -0.010(4)
C4 0.042(5) 0.027(5) 0.037(5) -0.012(4) -0.005(4) -0.007(4)
C5 0.029(5) 0.025(4) 0.045(5) -0.011(4) -0.017(4) -0.003(4)
C6 0.037(5) 0.020(4) 0.044(5) -0.003(4) -0.019(4) -0.006(4)
C7 0.040(5) 0.029(5) 0.041(5) 0.001(4) -0.019(4) -0.014(4)
C8 0.033(5) 0.032(5) 0.034(4) 0.000(4) -0.008(4) -0.016(4)
C9 0.026(5) 0.029(4) 0.029(4) 0.001(3) -0.010(4) -0.016(4)
C10 0.029(5) 0.030(5) 0.027(4) -0.007(3) 0.004(3) -0.011(4)
C11 0.034(5) 0.028(4) 0.026(4) -0.012(3) -0.006(4) -0.007(4)
C12 0.026(5) 0.030(5) 0.048(5) -0.013(4) -0.014(4) -0.001(4)
C13 0.038(5) 0.051(6) 0.044(5) -0.021(4) -0.025(4) -0.001(4)
C14 0.039(5) 0.041(5) 0.043(5) -0.020(4) -0.025(4) -0.002(4)
C15 0.027(5) 0.027(5) 0.044(5) -0.014(4) -0.017(4) 0.004(4)
C16 0.052(6) 0.029(5) 0.023(4) -0.004(3) -0.016(4) -0.007(4)
C17 0.028(5) 0.034(5) 0.024(4) -0.004(3) -0.012(3) -0.004(4)
C18 0.050(6) 0.049(6) 0.026(4) -0.004(4) -0.011(4) -0.020(5)
C19 0.062(6) 0.049(6) 0.022(4) 0.000(4) -0.002(4) -0.032(5)
C20 0.052(6) 0.044(6) 0.034(5) -0.009(4) -0.007(4) -0.026(5)
C21 0.041(5) 0.030(5) 0.026(4) -0.002(3) -0.005(4) -0.021(4)
C22 0.060(6) 0.038(5) 0.029(4) -0.004(4) -0.006(4) -0.029(5)
C23 0.031(5) 0.034(5) 0.019(4) 0.002(3) -0.012(3) -0.013(4)
C24 0.034(5) 0.051(6) 0.032(4) 0.000(4) -0.017(4) -0.017(4)
C25 0.036(6) 0.056(6) 0.049(5) -0.018(4) -0.021(4) -0.012(4)
C26 0.029(5) 0.049(5) 0.028(4) -0.013(4) -0.008(4) -0.012(4)
C27 0.029(5) 0.028(4) 0.032(4) 0.002(3) -0.016(4) -0.012(4)
C28 0.038(5) 0.029(5) 0.030(4) -0.003(3) -0.013(4) -0.008(4)
C29 0.036(5) 0.033(5) 0.021(4) -0.003(3) -0.011(3) -0.018(4)
C30 0.035(5) 0.040(5) 0.028(4) -0.001(4) -0.010(4) -0.023(4)
C31 0.050(6) 0.051(6) 0.038(5) 0.009(4) -0.025(5) -0.033(5)
C32 0.044(6) 0.066(7) 0.020(4) -0.005(4) -0.004(4) -0.025(5)
C33 0.032(5) 0.051(6) 0.023(4) -0.004(4) -0.014(4) -0.015(4)
C34 0.037(5) 0.061(6) 0.027(4) -0.008(4) -0.003(4) -0.010(5)
C35 0.037(5) 0.031(5) 0.040(5) -0.015(4) -0.011(4) -0.009(4)
C36 0.048(6) 0.058(6) 0.056(6) -0.037(5) -0.009(5) -0.004(5)
Cl5 0.0492(15) 0.0658(16) 0.0420(12) -0.0005(11) -0.0156(11) -0.0352(12)
Cl6 0.080(6) 0.068(6) 0.059(5) -0.010(4) -0.012(4) -0.003(4)
Cl7 0.043(6) 0.080(7) 0.080(6) -0.038(5) -0.014(5) -0.004(5)
Cl8 0.071(6) 0.059(6) 0.059(5) -0.013(4) 0.002(4) -0.036(5)

loop_
_atom_type_symbol
_atom_type_description
_atom_type_scat_dispersion_real
_atom_type_scat_dispersion_imag
_atom_type_scat_source
C C 0.0033 0.0016 'International Tables Vol C Tables 4.2.6.8 and 6.1.1.4'
H H 0.0000 0.0000 'International Tables Vol C Tables 4.2.6.8 and 6.1.1.4'
Cl Cl 0.1484 0.1585 'International Tables Vol C Tables 4.2.6.8 and 6.1.1.4'
Cu Cu 0.3201 1.2651 'International Tables Vol C Tables 4.2.6.8 and 6.1.1.4'
N N 0.0061 0.0033 'International Tables Vol C Tables 4.2.6.8 and 6.1.1.4'
O O 0.0106 0.0060 'International Tables Vol C Tables 4.2.6.8 and 6.1.1.4'

loop_
_geom_angle_atom_site_label_1
_geom_angle_atom_site_label_2
_geom_angle_atom_site_label_3
_geom_angle
_geom_angle_site_symmetry_1
_geom_angle_site_symmetry_3
_geom_angle_publ_flag
N2 Cu1 N1 82.1(3) . . ?
N2 Cu1 N3 82.6(2) . . ?
N1 Cu1 N3 158.0(2) . . ?
N2 Cu1 Cl1 171.91(16) . . ?
N1 Cu1 Cl1 98.67(17) . . ?
N3 Cu1 Cl1 94.39(17) . . ?
N2 Cu1 Cl4 92.67(16) . 2_666 ?
N1 Cu1 Cl4 98.23(17) . 2_666 ?
N3 Cu1 Cl4 98.15(16) . 2_666 ?
Cl1 Cu1 Cl4 95.19(7) . 2_666 ?
N5 Cu2 N4 81.2(2) . . ?
N5 Cu2 N6 79.8(2) . . ?
N4 Cu2 N6 152.2(2) . . ?
N5 Cu2 Cl2 166.68(19) . . ?
N4 Cu2 Cl2 96.03(17) . . ?
N6 Cu2 Cl2 97.76(17) . . ?
N5 Cu2 Cl3 91.42(18) . . ?
N4 Cu2 Cl3 101.79(16) . . ?
N6 Cu2 Cl3 98.87(18) . . ?
Cl2 Cu2 Cl3 101.90(9) . . ?
N8 Cu3 N7 82.2(3) . . ?
N8 Cu3 N9 81.5(3) . . ?
N7 Cu3 N9 153.2(2) . . ?
N8 Cu3 Cl4 173.91(17) . . ?
N7 Cu3 Cl4 95.12(16) . . ?
N9 Cu3 Cl4 98.93(19) . . ?
N8 Cu3 Cl1 89.13(17) . 2_666 ?
N7 Cu3 Cl1 101.78(15) . 2_666 ?
N9 Cu3 Cl1 99.08(17) . 2_666 ?
Cl4 Cu3 Cl1 96.77(7) . 2_666 ?
Cu1 Cl1 Cu3 83.00(6) . 2_666 ?
Cu3 Cl4 Cu1 82.09(6) . 2_666 ?
C4 N1 C3 115.5(6) . . ?
C4 N1 Cu1 109.8(5) . . ?
C3 N1 Cu1 121.9(5) . . ?
C4 N1 H1 102.0 . . ?
C3 N1 H1 102.0 . . ?
Cu1 N1 H1 102.0 . . ?
C5 N2 C9 122.7(6) . . ?
C5 N2 Cu1 119.1(5) . . ?
C9 N2 Cu1 118.2(5) . . ?
C11 N3 C10 114.8(5) . . ?
C11 N3 Cu1 110.3(4) . . ?
C10 N3 Cu1 108.9(4) . . ?
C11 N3 H3 107.5 . . ?
C10 N3 H3 107.5 . . ?
Cu1 N3 H3 107.5 . . ?
C15 N4 C16 114.6(6) . . ?
C15 N4 Cu2 110.3(4) . . ?
C16 N4 Cu2 109.1(4) . . ?
C15 N4 H4 107.5 . . ?
C16 N4 H4 107.5 . . ?
Cu2 N4 H4 107.5 . . ?
C17 N5 C21 122.1(6) . . ?
C17 N5 Cu2 119.9(5) . . ?
C21 N5 Cu2 118.0(5) . . ?
C22 N6 C23 117.7(6) . . ?
C22 N6 Cu2 108.3(4) . . ?
C23 N6 Cu2 124.2(4) . . ?
C22 N6 H6 100.5 . . ?
C23 N6 H6 100.5 . . ?
Cu2 N6 H6 100.5 . . ?
C27 N7 C28 115.7(5) . . ?
C27 N7 Cu3 107.2(4) . . ?
C28 N7 Cu3 108.1(4) . . ?
C27 N7 H7 108.5 . . ?
C28 N7 H7 108.5 . . ?
Cu3 N7 H7 108.5 . . ?
C33 N8 C29 122.9(7) . . ?
C33 N8 Cu3 119.1(6) . . ?
C29 N8 Cu3 118.0(5) . . ?
C35 N9 C34 115.1(6) . . ?
C35 N9 Cu3 120.9(4) . . ?
C34 N9 Cu3 109.8(5) . . ?
C35 N9 H9 102.7 . . ?
C34 N9 H9 102.7 . . ?
Cu3 N9 H9 102.7 . . ?
C36 C1 C2 109.2(9) 2_666 . ?
C36 C1 H1A 109.8 2_666 . ?
C2 C1 H1A 109.8 . . ?
C36 C1 H1B 109.8 2_666 . ?
C2 C1 H1B 109.8 . . ?
H1A C1 H1B 108.3 . . ?
C1 C2 C3 104.3(7) . . ?
C1 C2 H2A 110.9 . . ?
C3 C2 H2A 110.9 . . ?
C1 C2 H2B 110.9 . . ?
C3 C2 H2B 110.9 . . ?
H2A C2 H2B 108.9 . . ?
N1 C3 C2 113.4(6) . . ?
N1 C3 C35 112.9(6) . 2_666 ?
C2 C3 C35 104.8(6) . 2_666 ?
N1 C3 H3A 108.5 . . ?
C2 C3 H3A 108.5 . . ?
C35 C3 H3A 108.5 2_666 . ?
N1 C4 C5 110.5(6) . . ?
N1 C4 H4A 109.5 . . ?
C5 C4 H4A 109.5 . . ?
N1 C4 H4B 109.5 . . ?
C5 C4 H4B 109.5 . . ?
H4A C4 H4B 108.1 . . ?
N2 C5 C6 121.0(8) . . ?
N2 C5 C4 114.1(7) . . ?
C6 C5 C4 124.8(7) . . ?
C5 C6 C7 117.6(8) . . ?
C5 C6 H6A 121.2 . . ?
C7 C6 H6A 121.2 . . ?
C6 C7 C8 121.3(7) . . ?
C6 C7 H7A 119.3 . . ?
C8 C7 H7A 119.3 . . ?
C9 C8 C7 118.6(8) . . ?
C9 C8 H8 120.7 . . ?
C7 C8 H8 120.7 . . ?
N2 C9 C8 118.7(7) . . ?
N2 C9 C10 114.4(6) . . ?
C8 C9 C10 126.8(7) . . ?
N3 C10 C9 111.5(6) . . ?
N3 C10 H10A 109.3 . . ?
C9 C10 H10A 109.3 . . ?
N3 C10 H10B 109.3 . . ?
C9 C10 H10B 109.3 . . ?
H10A C10 H10B 108.0 . . ?
N3 C11 C15 116.4(6) . . ?
N3 C11 C12 113.6(6) . . ?
C15 C11 C12 104.6(5) . . ?
N3 C11 H11 107.3 . . ?
C15 C11 H11 107.3 . . ?
C12 C11 H11 107.3 . . ?
C11 C12 C13 102.8(6) . . ?
C11 C12 H12A 111.2 . . ?
C13 C12 H12A 111.2 . . ?
C11 C12 H12B 111.2 . . ?
C13 C12 H12B 111.2 . . ?
H12A C12 H12B 109.1 . . ?
C14 C13 C12 107.7(6) . . ?
C14 C13 H13A 110.2 . . ?
C12 C13 H13A 110.2 . . ?
C14 C13 H13B 110.2 . . ?
C12 C13 H13B 110.2 . . ?
H13A C13 H13B 108.5 . . ?
C13 C14 C15 104.0(6) . . ?
C13 C14 H14A 111.0 . . ?
C15 C14 H14A 111.0 . . ?
C13 C14 H14B 111.0 . . ?
C15 C14 H14B 111.0 . . ?
H14A C14 H14B 109.0 . . ?
N4 C15 C11 118.4(6) . . ?
N4 C15 C14 114.1(6) . . ?
C11 C15 C14 102.0(6) . . ?
N4 C15 H15 107.2 . . ?
C11 C15 H15 107.2 . . ?
C14 C15 H15 107.2 . . ?
N4 C16 C17 111.0(5) . . ?
N4 C16 H16A 109.4 . . ?
C17 C16 H16A 109.4 . . ?
N4 C16 H16B 109.4 . . ?
C17 C16 H16B 109.4 . . ?
H16A C16 H16B 108.0 . . ?
N5 C17 C18 120.3(7) . . ?
N5 C17 C16 113.7(6) . . ?
C18 C17 C16 125.9(7) . . ?
C19 C18 C17 118.0(7) . . ?
C19 C18 H18 121.0 . . ?
C17 C18 H18 121.0 . . ?
C18 C19 C20 121.6(7) . . ?
C18 C19 H19 119.2 . . ?
C20 C19 H19 119.2 . . ?
C19 C20 C21 118.3(7) . . ?
C19 C20 H20 120.9 . . ?
C21 C20 H20 120.9 . . ?
N5 C21 C20 119.7(7) . . ?
N5 C21 C22 113.9(6) . . ?
C20 C21 C22 126.4(7) . . ?
N6 C22 C21 109.9(7) . . ?
N6 C22 H22A 109.7 . . ?
C21 C22 H22A 109.7 . . ?
N6 C22 H22B 109.7 . . ?
C21 C22 H22B 109.7 . . ?
H22A C22 H22B 108.2 . . ?
N6 C23 C27 113.3(5) . . ?
N6 C23 C24 112.8(6) . . ?
C27 C23 C24 104.0(6) . . ?
N6 C23 H23 108.8 . . ?
C27 C23 H23 108.8 . . ?
C24 C23 H23 108.8 . . ?
C25 C24 C23 106.1(6) . . ?
C25 C24 H24A 110.5 . . ?
C23 C24 H24A 110.5 . . ?
C25 C24 H24B 110.5 . . ?
C23 C24 H24B 110.5 . . ?
H24A C24 H24B 108.7 . . ?
C26 C25 C24 104.4(6) . . ?
C26 C25 H25A 110.9 . . ?
C24 C25 H25A 110.9 . . ?
C26 C25 H25B 110.9 . . ?
C24 C25 H25B 110.9 . . ?
H25A C25 H25B 108.9 . . ?
C25 C26 C27 102.4(6) . . ?
C25 C26 H26A 111.3 . . ?
C27 C26 H26A 111.3 . . ?
C25 C26 H26B 111.3 . . ?
C27 C26 H26B 111.3 . . ?
H26A C26 H26B 109.2 . . ?
N7 C27 C23 118.0(6) . . ?
N7 C27 C26 114.2(6) . . ?
C23 C27 C26 102.4(5) . . ?
N7 C27 H27 107.2 . . ?
C23 C27 H27 107.2 . . ?
C26 C27 H27 107.2 . . ?
N7 C28 C29 110.4(6) . . ?
N7 C28 H28A 109.6 . . ?
C29 C28 H28A 109.6 . . ?
N7 C28 H28B 109.6 . . ?
C29 C28 H28B 109.6 . . ?
H28A C28 H28B 108.1 . . ?
N8 C29 C30 119.4(7) . . ?
N8 C29 C28 114.4(6) . . ?
C30 C29 C28 126.2(8) . . ?
C29 C30 C31 119.8(8) . . ?
C29 C30 H30 120.1 . . ?
C31 C30 H30 120.1 . . ?
C30 C31 C32 120.1(8) . . ?
C30 C31 H31 120.0 . . ?
C32 C31 H31 120.0 . . ?
C31 C32 C33 117.7(8) . . ?
C31 C32 H32 121.2 . . ?
C33 C32 H32 121.2 . . ?
N8 C33 C32 120.2(8) . . ?
N8 C33 C34 115.0(7) . . ?
C32 C33 C34 124.8(8) . . ?
C33 C34 N9 110.9(7) . . ?
C33 C34 H34A 109.4 . . ?
N9 C34 H34A 109.4 . . ?
C33 C34 H34B 109.4 . . ?
N9 C34 H34B 109.4 . . ?
H34A C34 H34B 108.0 . . ?
N9 C35 C36 114.4(6) . . ?
N9 C35 C3 112.2(6) . 2_666 ?
C36 C35 C3 106.3(6) . 2_666 ?
N9 C35 H35 107.9 . . ?
C36 C35 H35 107.9 . . ?
C3 C35 H35 107.9 2_666 . ?
C1 C36 C35 103.7(7) 2_666 . ?
C1 C36 H36A 111.0 2_666 . ?
C35 C36 H36A 111.0 . . ?
C1 C36 H36B 111.0 2_666 . ?
C35 C36 H36B 111.0 . . ?
H36A C36 H36B 109.0 . . ?
O9W O2W O4W 139(3) . . ?
O2W O9W O10W 158(4) . . ?
O2W O9W O11W 113(3) . . ?
O10W O9W O11W 84(3) . . ?
O9W O10W O21W 152(4) . 2_666 ?
O12W O11W O9W 158(3) . . ?
O11W O12W O13W 123(3) . . ?
O16W O15W O33W 122(8) . 1_545 ?
O16W O15W O32W 65(6) . 1_545 ?
O33W O15W O32W 59(4) 1_545 1_545 ?
O16W O15W O18W 64(6) . . ?
O33W O15W O18W 126(7) 1_545 . ?
O32W O15W O18W 91(5) 1_545 . ?
O15W O16W O17W 162(9) . . ?
O15W O16W O32W 67(6) . 1_545 ?
O17W O16W O32W 131(7) . 1_545 ?
O15W O16W O18W 74(7) . . ?
O17W O16W O18W 99(7) . . ?
O32W O16W O18W 96(5) 1_545 . ?
O15W O16W O33W 119(7) . 2_666 ?
O17W O16W O33W 78(6) . 2_666 ?
O32W O16W O33W 53(3) 1_545 2_666 ?
O18W O16W O33W 100(5) . 2_666 ?
O16W O17W O33W 63(5) . 2_666 ?
O16W O18W O15W 42(4) . . ?
O16W O18W O14W 88(5) . . ?
O15W O18W O14W 78(4) . . ?
O20W O19W O21W 46(3) . . ?
O21W O20W O19W 83(6) . . ?
O20W O21W O19W 51(4) . . ?
O20W O21W O10W 115(7) . 2_666 ?
O19W O21W O10W 98(4) . 2_666 ?
O24W O22W O23W 117(4) . . ?
O26W O25W O27W 71(3) . . ?
O25W O26W O27W 64(3) . . ?
O28W O27W O25W 172(3) . . ?
O28W O27W O26W 134(3) . . ?
O25W O27W O26W 45.8(19) . . ?
O27W O28W O29W 137(3) . . ?
O33W O32W O33W 179.997(13) . 2_676 ?
O33W O32W O16W 73(3) . 2_666 ?
O33W O32W O16W 107(4) 2_676 2_666 ?
O33W O32W O16W 107(4) . 1_565 ?
O33W O32W O16W 73(3) 2_676 1_565 ?
O16W O32W O16W 180.00(2) 2_666 1_565 ?
O33W O32W O15W 60(3) . 1_565 ?
O33W O32W O15W 120(3) 2_676 1_565 ?
O16W O32W O15W 132(4) 2_666 1_565 ?
O16W O32W O15W 48(4) 1_565 1_565 ?
O33W O32W O15W 120(3) . 2_666 ?
O33W O32W O15W 60(3) 2_676 2_666 ?
O16W O32W O15W 48(4) 2_666 2_666 ?
O16W O32W O15W 132(4) 1_565 2_666 ?
O15W O32W O15W 180.000(18) 1_565 2_666 ?
O32W O33W O15W 62(4) . 1_565 ?
O32W O33W O16W 54(3) . 2_666 ?
O15W O33W O16W 115(5) 1_565 2_666 ?
O32W O33W O17W 92(3) . 2_666 ?
O15W O33W O17W 150(5) 1_565 2_666 ?
O16W O33W O17W 39(3) 2_666 2_666 ?

loop_
_geom_bond_atom_site_label_1
_geom_bond_atom_site_label_2
_geom_bond_distance
_geom_bond_site_symmetry_2
_geom_bond_publ_flag
Cu1 N2 1.933(6) . ?
Cu1 N1 2.039(7) . ?
Cu1 N3 2.062(6) . ?
Cu1 Cl1 2.247(2) . ?
Cu1 Cl4 2.6497(19) 2_666 ?
Cu2 N5 1.951(6) . ?
Cu2 N4 2.085(6) . ?
Cu2 N6 2.087(5) . ?
Cu2 Cl2 2.228(2) . ?
Cu2 Cl3 2.510(2) . ?
Cu3 N8 1.932(6) . ?
Cu3 N7 2.044(6) . ?
Cu3 N9 2.050(6) . ?
Cu3 Cl4 2.237(2) . ?
Cu3 Cl1 2.6019(18) 2_666 ?
Cl1 Cu3 2.6019(18) 2_666 ?
Cl4 Cu1 2.6497(19) 2_666 ?
N1 C4 1.493(9) . ?
N1 C3 1.500(9) . ?
N1 H1 1.0000 . ?
N2 C5 1.333(9) . ?
N2 C9 1.349(9) . ?
N3 C11 1.479(8) . ?
N3 C10 1.483(8) . ?
N3 H3 1.0000 . ?
N4 C15 1.469(9) . ?
N4 C16 1.493(8) . ?
N4 H4 1.0000 . ?
N5 C17 1.338(8) . ?
N5 C21 1.346(9) . ?
N6 C22 1.447(9) . ?
N6 C23 1.480(8) . ?
N6 H6 1.0000 . ?
N7 C27 1.468(8) . ?
N7 C28 1.497(9) . ?
N7 H7 1.0000 . ?
N8 C33 1.332(9) . ?
N8 C29 1.336(10) . ?
N9 C35 1.487(10) . ?
N9 C34 1.494(9) . ?
N9 H9 1.0000 . ?
C1 C36 1.429(13) 2_666 ?
C1 C2 1.493(12) . ?
C1 H1A 0.9900 . ?
C1 H1B 0.9900 . ?
C2 C3 1.548(11) . ?
C2 H2A 0.9900 . ?
C2 H2B 0.9900 . ?
C3 C35 1.548(9) 2_666 ?
C3 H3A 1.0000 . ?
C4 C5 1.503(10) . ?
C4 H4A 0.9900 . ?
C4 H4B 0.9900 . ?
C5 C6 1.363(10) . ?
C6 C7 1.375(10) . ?
C6 H6A 0.9500 . ?
C7 C8 1.392(11) . ?
C7 H7A 0.9500 . ?
C8 C9 1.376(10) . ?
C8 H8 0.9500 . ?
C9 C10 1.498(10) . ?
C10 H10A 0.9900 . ?
C10 H10B 0.9900 . ?
C11 C15 1.519(10) . ?
C11 C12 1.542(10) . ?
C11 H11 1.0000 . ?
C12 C13 1.565(9) . ?
C12 H12A 0.9900 . ?
C12 H12B 0.9900 . ?
C13 C14 1.528(11) . ?
C13 H13A 0.9900 . ?
C13 H13B 0.9900 . ?
C14 C15 1.544(9) . ?
C14 H14A 0.9900 . ?
C14 H14B 0.9900 . ?
C15 H15 1.0000 . ?
C16 C17 1.514(10) . ?
C16 H16A 0.9900 . ?
C16 H16B 0.9900 . ?
C17 C18 1.378(10) . ?
C18 C19 1.374(11) . ?
C18 H18 0.9500 . ?
C19 C20 1.377(10) . ?
C19 H19 0.9500 . ?
C20 C21 1.381(10) . ?
C20 H20 0.9500 . ?
C21 C22 1.488(10) . ?
C22 H22A 0.9900 . ?
C22 H22B 0.9900 . ?
C23 C27 1.533(10) . ?
C23 C24 1.570(9) . ?
C23 H23 1.0000 . ?
C24 C25 1.533(11) . ?
C24 H24A 0.9900 . ?
C24 H24B 0.9900 . ?
C25 C26 1.525(9) . ?
C25 H25A 0.9900 . ?
C25 H25B 0.9900 . ?
C26 C27 1.533(9) . ?
C26 H26A 0.9900 . ?
C26 H26B 0.9900 . ?
C27 H27 1.0000 . ?
C28 C29 1.501(10) . ?
C28 H28A 0.9900 . ?
C28 H28B 0.9900 . ?
C29 C30 1.376(9) . ?
C30 C31 1.379(11) . ?
C30 H30 0.9500 . ?
C31 C32 1.394(12) . ?
C31 H31 0.9500 . ?
C32 C33 1.398(11) . ?
C32 H32 0.9500 . ?
C33 C34 1.481(11) . ?
C34 H34A 0.9900 . ?
C34 H34B 0.9900 . ?
C35 C36 1.547(10) . ?
C35 C3 1.548(9) 2_666 ?
C35 H35 1.0000 . ?
C36 C1 1.429(13) 2_666 ?
C36 H36A 0.9900 . ?
C36 H36B 0.9900 . ?
O1W O31W 1.261(19) 2_676 ?
O2W O9W 0.98(4) . ?
O2W O4W 1.23(3) . ?
O9W O10W 1.44(4) . ?
O9W O11W 1.73(5) . ?
O10W O21W 1.79(7) 2_666 ?
O11W O12W 1.28(4) . ?
O12W O13W 1.37(4) . ?
O14W O18W 1.76(8) . ?
O15W O16W 1.01(8) . ?
O15W O33W 1.23(6) 1_545 ?
O15W O32W 1.25(7) 1_545 ?
O15W O18W 1.44(9) . ?
O16W O17W 1.03(7) . ?
O16W O32W 1.23(6) 1_545 ?
O16W O18W 1.34(8) . ?
O16W O33W 1.46(6) 2_666 ?
O17W O33W 1.61(6) 2_666 ?
O19W O20W 1.08(5) . ?
O19W O21W 1.38(7) . ?
O20W O21W 1.00(6) . ?
O21W O10W 1.79(7) 2_666 ?
O22W O24W 1.26(3) . ?
O22W O23W 1.38(6) . ?
O25W O26W 1.12(4) . ?
O25W O27W 1.40(3) . ?
O26W O27W 1.48(5) . ?
O27W O28W 0.96(2) . ?
O28W O29W 1.81(4) . ?
O31W O1W 1.261(19) 2_676 ?
O32W O33W 1.21(4) . ?
O32W O33W 1.21(4) 2_676 ?
O32W O16W 1.23(6) 2_666 ?
O32W O16W 1.23(6) 1_565 ?
O32W O15W 1.25(7) 1_565 ?
O32W O15W 1.25(7) 2_666 ?
O33W O15W 1.23(6) 1_565 ?
O33W O16W 1.46(6) 2_666 ?
O33W O17W 1.61(6) 2_666 ?

loop_
_geom_hbond_atom_site_label_D
_geom_hbond_atom_site_label_H
_geom_hbond_atom_site_label_A
_geom_hbond_distance_DH
_geom_hbond_distance_HA
_geom_hbond_distance_DA
_geom_hbond_angle_DHA
_geom_hbond_site_symmetry_A
N1 H1 Cl5 1.00 2.19 3.180(6) 171.6 .
N3 H3 Cl3 1.00 2.24 3.215(6) 165.5 2_666
N4 H4 Cl3 1.00 2.34 3.259(5) 151.7 2_666
N6 H6 Cl7 1.00 1.95 2.911(10) 160.6 .
N7 H7 Cl3 1.00 2.31 3.309(6) 177.3 .
N9 H9 O25W 1.00 2.30 3.20(3) 149.7 .
N9 H9 O27W 1.00 1.92 2.911(17) 172.7 .
N9 H9 O28W 1.00 2.19 3.08(2) 146.7 .
C4 H4A Cl6 0.99 2.75 3.546(11) 137.6 2_756
C4 H4B O1W 0.99 2.43 3.383(18) 160.3 1_545
C6 H6A Cl6 0.95 2.61 3.418(12) 143.0 2_756
C7 H7A Cl5 0.95 2.80 3.646(8) 148.3 2_756
C8 H8 O14W 0.95 2.68 3.29(6) 122.6 .
C10 H10B Cl6 0.99 2.72 3.606(10) 148.6 .
C11 H11 Cl1 1.00 2.73 3.400(7) 124.3 .
C12 H12B Cl6 0.99 2.82 3.567(11) 133.0 .
C13 H13B Cl7 0.99 2.82 3.627(12) 139.0 2_766
C14 H14B Cl7 0.99 2.79 3.621(11) 141.8 .
C15 H15 Cl2 1.00 2.74 3.400(8) 123.5 .
C18 H18 O4W 0.95 2.54 3.44(3) 158.0 .
C18 H18 O5W 0.95 2.44 3.325(19) 154.7 .
C22 H22A Cl5 0.99 2.73 3.644(8) 153.9 2_766
C23 H23 Cl2 1.00 2.76 3.429(8) 124.9 .
C27 H27 Cl4 1.00 2.85 3.483(8) 121.6 .
C30 H30 O19W 0.95 2.47 3.41(3) 173.5 .
C32 H32 Cl1 0.95 2.83 3.518(8) 129.9 1_456
C34 H34A O4W 0.99 2.59 3.36(3) 134.2 1_456
C35 H35 Cl4 1.00 2.80 3.423(8) 121.0 .
C36 H36A O5W 0.99 2.65 3.58(2) 156.7 1_456

loop_
_geom_torsion_atom_site_label_1
_geom_torsion_atom_site_label_2
_geom_torsion_atom_site_label_3
_geom_torsion_atom_site_label_4
_geom_torsion
_geom_torsion_site_symmetry_1
_geom_torsion_site_symmetry_2
_geom_torsion_site_symmetry_3
_geom_torsion_site_symmetry_4
_geom_torsion_publ_flag
C36 C1 C2 C3 31.8(11) 2_666 . . . ?
C4 N1 C3 C2 -52.4(8) . . . . ?
Cu1 N1 C3 C2 169.8(5) . . . . ?
C4 N1 C3 C35 66.6(9) . . . 2_666 ?
Cu1 N1 C3 C35 -71.2(7) . . . 2_666 ?
C1 C2 C3 N1 109.3(8) . . . . ?
C1 C2 C3 C35 -14.2(9) . . . 2_666 ?
C3 N1 C4 C5 -165.0(6) . . . . ?
Cu1 N1 C4 C5 -22.3(7) . . . . ?
C9 N2 C5 C6 0.1(10) . . . . ?
Cu1 N2 C5 C6 178.4(5) . . . . ?
C9 N2 C5 C4 177.9(6) . . . . ?
Cu1 N2 C5 C4 -3.8(8) . . . . ?
N1 C4 C5 N2 17.6(9) . . . . ?
N1 C4 C5 C6 -164.7(7) . . . . ?
N2 C5 C6 C7 -0.4(10) . . . . ?
C4 C5 C6 C7 -178.0(7) . . . . ?
C5 C6 C7 C8 1.5(10) . . . . ?
C6 C7 C8 C9 -2.2(11) . . . . ?
C5 N2 C9 C8 -0.8(10) . . . . ?
Cu1 N2 C9 C8 -179.1(5) . . . . ?
C5 N2 C9 C10 -176.9(6) . . . . ?
Cu1 N2 C9 C10 4.9(7) . . . . ?
C7 C8 C9 N2 1.9(10) . . . . ?
C7 C8 C9 C10 177.3(7) . . . . ?
C11 N3 C10 C9 -101.5(7) . . . . ?
Cu1 N3 C10 C9 22.7(7) . . . . ?
N2 C9 C10 N3 -18.8(8) . . . . ?
C8 C9 C10 N3 165.6(6) . . . . ?
C10 N3 C11 C15 -63.0(8) . . . . ?
Cu1 N3 C11 C15 173.5(5) . . . . ?
C10 N3 C11 C12 58.6(8) . . . . ?
Cu1 N3 C11 C12 -64.9(6) . . . . ?
N3 C11 C12 C13 -160.3(6) . . . . ?
C15 C11 C12 C13 -32.4(8) . . . . ?
C11 C12 C13 C14 8.5(8) . . . . ?
C12 C13 C14 C15 17.9(8) . . . . ?
C16 N4 C15 C11 -58.7(8) . . . . ?
Cu2 N4 C15 C11 177.6(5) . . . . ?
C16 N4 C15 C14 61.4(8) . . . . ?
Cu2 N4 C15 C14 -62.3(7) . . . . ?
N3 C11 C15 N4 -63.6(9) . . . . ?
C12 C11 C15 N4 170.2(6) . . . . ?
N3 C11 C15 C14 170.2(6) . . . . ?
C12 C11 C15 C14 44.0(7) . . . . ?
C13 C14 C15 N4 -166.6(6) . . . . ?
C13 C14 C15 C11 -37.7(7) . . . . ?
C15 N4 C16 C17 -99.9(7) . . . . ?
Cu2 N4 C16 C17 24.3(7) . . . . ?
C21 N5 C17 C18 1.9(11) . . . . ?
Cu2 N5 C17 C18 -178.4(6) . . . . ?
C21 N5 C17 C16 -175.4(7) . . . . ?
Cu2 N5 C17 C16 4.3(8) . . . . ?
N4 C16 C17 N5 -19.5(9) . . . . ?
N4 C16 C17 C18 163.4(7) . . . . ?
N5 C17 C18 C19 -0.9(12) . . . . ?
C16 C17 C18 C19 176.1(8) . . . . ?
C17 C18 C19 C20 0.2(13) . . . . ?
C18 C19 C20 C21 -0.5(13) . . . . ?
C17 N5 C21 C20 -2.1(12) . . . . ?
Cu2 N5 C21 C20 178.1(6) . . . . ?
C17 N5 C21 C22 176.5(7) . . . . ?
Cu2 N5 C21 C22 -3.2(9) . . . . ?
C19 C20 C21 N5 1.4(12) . . . . ?
C19 C20 C21 C22 -177.1(8) . . . . ?
C23 N6 C22 C21 178.8(6) . . . . ?
Cu2 N6 C22 C21 -33.9(7) . . . . ?
N5 C21 C22 N6 25.5(9) . . . . ?
C20 C21 C22 N6 -155.9(8) . . . . ?
C22 N6 C23 C27 51.6(8) . . . . ?
Cu2 N6 C23 C27 -90.2(7) . . . . ?
C22 N6 C23 C24 -66.3(8) . . . . ?
Cu2 N6 C23 C24 152.0(5) . . . . ?
N6 C23 C24 C25 134.0(7) . . . . ?
C27 C23 C24 C25 10.8(8) . . . . ?
C23 C24 C25 C26 17.2(8) . . . . ?
C24 C25 C26 C27 -38.8(8) . . . . ?
C28 N7 C27 C23 62.3(8) . . . . ?
Cu3 N7 C27 C23 -177.1(5) . . . . ?
C28 N7 C27 C26 -58.1(8) . . . . ?
Cu3 N7 C27 C26 62.5(7) . . . . ?
N6 C23 C27 N7 76.4(7) . . . . ?
C24 C23 C27 N7 -160.8(6) . . . . ?
N6 C23 C27 C26 -157.4(6) . . . . ?
C24 C23 C27 C26 -34.5(7) . . . . ?
C25 C26 C27 N7 174.5(6) . . . . ?
C25 C26 C27 C23 45.8(7) . . . . ?
C27 N7 C28 C29 92.7(7) . . . . ?
Cu3 N7 C28 C29 -27.5(6) . . . . ?
C33 N8 C29 C30 -1.5(10) . . . . ?
Cu3 N8 C29 C30 -179.0(4) . . . . ?
C33 N8 C29 C28 178.6(6) . . . . ?
Cu3 N8 C29 C28 1.1(7) . . . . ?
N7 C28 C29 N8 18.3(8) . . . . ?
N7 C28 C29 C30 -161.5(6) . . . . ?
N8 C29 C30 C31 -0.9(10) . . . . ?
C28 C29 C30 C31 178.9(6) . . . . ?
C29 C30 C31 C32 2.4(10) . . . . ?
C30 C31 C32 C33 -1.5(11) . . . . ?
C29 N8 C33 C32 2.5(10) . . . . ?
Cu3 N8 C33 C32 179.9(5) . . . . ?
C29 N8 C33 C34 -177.8(6) . . . . ?
Cu3 N8 C33 C34 -0.4(8) . . . . ?
C31 C32 C33 N8 -0.9(10) . . . . ?
C31 C32 C33 C34 179.4(7) . . . . ?
N8 C33 C34 N9 -13.6(9) . . . . ?
C32 C33 C34 N9 166.1(6) . . . . ?
C35 N9 C34 C33 160.5(6) . . . . ?
Cu3 N9 C34 C33 20.1(7) . . . . ?
C34 N9 C35 C36 57.5(8) . . . . ?
Cu3 N9 C35 C36 -166.8(5) . . . . ?
C34 N9 C35 C3 -63.6(8) . . . 2_666 ?
Cu3 N9 C35 C3 72.1(7) . . . 2_666 ?
N9 C35 C36 C1 -149.1(8) . . . 2_666 ?
C3 C35 C36 C1 -24.7(10) 2_666 . . 2_666 ?
O4W O2W O9W O10W 136(9) . . . . ?
O4W O2W O9W O11W -88(4) . . . . ?
O2W O9W O10W O21W 132(10) . . . 2_666 ?
O11W O9W O10W O21W -8(8) . . . 2_666 ?
O2W O9W O11W O12W -121(9) . . . . ?
O10W O9W O11W O12W 44(10) . . . . ?
O9W O11W O12W O13W -152(7) . . . . ?
O33W O15W O16W O17W 172(28) 1_545 . . . ?
O32W O15W O16W O17W -174(34) 1_545 . . . ?
O18W O15W O16W O17W -70(33) . . . . ?
O33W O15W O16W O32W -14(8) 1_545 . . 1_545 ?
O18W O15W O16W O32W 104(4) . . . 1_545 ?
O33W O15W O16W O18W -118(9) 1_545 . . . ?
O32W O15W O16W O18W -104(4) 1_545 . . . ?
O33W O15W O16W O33W -25(14) 1_545 . . 2_666 ?
O32W O15W O16W O33W -11(6) 1_545 . . 2_666 ?
O18W O15W O16W O33W 93(7) . . . 2_666 ?
O15W O16W O17W O33W 165(35) . . . 2_666 ?
O32W O16W O17W O33W -8(7) 1_545 . . 2_666 ?
O18W O16W O17W O33W 99(5) . . . 2_666 ?
O17W O16W O18W O15W 163(9) . . . . ?
O32W O16W O18W O15W -64(6) 1_545 . . . ?
O33W O16W O18W O15W -118(7) 2_666 . . . ?
O15W O16W O18W O14W -74(6) . . . . ?
O17W O16W O18W O14W 88(6) . . . . ?
O32W O16W O18W O14W -139(5) 1_545 . . . ?
O33W O16W O18W O14W 168(5) 2_666 . . . ?
O33W O15W O18W O16W 112(10) 1_545 . . . ?
O32W O15W O18W O16W 61(5) 1_545 . . . ?
O16W O15W O18W O14W 100(6) . . . . ?
O33W O15W O18W O14W -148(8) 1_545 . . . ?
O32W O15W O18W O14W 161(5) 1_545 . . . ?
O19W O20W O21W O10W -80(6) . . . 2_666 ?
O20W O19W O21W O10W 116(7) . . . 2_666 ?
O25W O26W O27W O28W 169(4) . . . . ?
O26W O27W O28W O29W -32(6) . . . . ?
O16W O32W O33W O15W 170(6) 2_666 . . 1_565 ?
O16W O32W O33W O15W -10(6) 1_565 . . 1_565 ?
O15W O32W O33W O15W 180.000(12) 2_666 . . 1_565 ?
O16W O32W O33W O16W 180.000(13) 1_565 . . 2_666 ?
O15W O32W O33W O16W -170(6) 1_565 . . 2_666 ?
O15W O32W O33W O16W 10(6) 2_666 . . 2_666 ?
O16W O32W O33W O17W 5(4) 2_666 . . 2_666 ?
O16W O32W O33W O17W -175(4) 1_565 . . 2_666 ?
O15W O32W O33W O17W -165(5) 1_565 . . 2_666 ?
O15W O32W O33W O17W 15(5) 2_666 . . 2_666 ?
